data_2005053
loop_
_publ_author_name
'Aaker\"oy, C. B.'
'Bahra, G. S.'
'Nieuwenhuyzen, M.'

_publ_section_title
;
 Piperazinium <small>L</small>-Tartrate
;
_journal_issue 6
_journal_name_full 'Acta Crystallographica Section C'
_journal_page_first 1471
_journal_page_last 1473
_journal_paper_doi 10.1107/S0108270195016374
_journal_volume 52
_journal_year 1996
_chemical_formula_moiety 'C4 H12 N2 , C4 H4 O6'
_chemical_formula_sum 'C8 H16 N2 O6'
_chemical_formula_weight 236.23
_space_group_IT_number 4
_symmetry_cell_setting monoclinic
_symmetry_space_group_name_Hall 'P 2yb'
_symmetry_space_group_name_H-M 'P 1 21 1'
_atom_type_scat_source IntTabIV
_cell_angle_alpha 90
_cell_angle_beta 108.850(10)
_cell_angle_gamma 90
_cell_formula_units_Z 2
_cell_length_a 6.4262(10)
_cell_length_b 9.1322(10)
_cell_length_c 9.3627(10)
_cell_measurement_reflns_used 38
_cell_measurement_temperature 293(2)
_cell_measurement_theta_max 12.5
_cell_measurement_theta_min 5
_cell_volume 519.98(12)
_computing_cell_refinement XSCANS
_computing_data_collection 'XSCANS (Fait, 1991)'
_computing_data_reduction XSCANS
_computing_molecular_graphics 'XP SHELXTL/PC'
_computing_structure_refinement 'SHELXL93 (Sheldrick, 1993)'
_computing_structure_solution 'SHELXTL/PC (Sheldrick, 1990)'
_diffrn_measurement_device 'Siemens P4'
_diffrn_measurement_method '\w scans'
_diffrn_radiation_type MoK\a
_diffrn_radiation_wavelength 0.71073
_diffrn_reflns_av_R_equivalents 0.0124
_diffrn_reflns_limit_h_max 7
_diffrn_reflns_limit_h_min 0
_diffrn_reflns_limit_k_max 10
_diffrn_reflns_limit_k_min -10
_diffrn_reflns_limit_l_max 10
_diffrn_reflns_limit_l_min -11
_diffrn_reflns_number 1993
_diffrn_reflns_theta_max 25
_diffrn_standards_decay_% .0
_diffrn_standards_interval_count 97
_diffrn_standards_number 3
_exptl_absorpt_coefficient_mu 0.13
_exptl_absorpt_correction_type none
_exptl_crystal_colour colourless
_exptl_crystal_density_diffrn 1.509
_exptl_crystal_density_method none
_exptl_crystal_description needle
_exptl_crystal_size_max 0.96
_exptl_crystal_size_mid 0.36
_exptl_crystal_size_min 0.16
_refine_diff_density_max 0.157
_refine_diff_density_min -0.162
_refine_ls_extinction_coef '\c = 0.177(9)'
_refine_ls_extinction_method 'F~c~^*^ = F~c~k(1+0.001\cF~c~^2^\l^3^/sin(2\q)]'
_refine_ls_goodness_of_fit_obs 1.085
_refine_ls_number_parameters 146
_refine_ls_number_reflns 1823
_refine_ls_R_factor_obs 0.0248
_refine_ls_shift/esd_max <0.001
_refine_ls_structure_factor_coef Fsqd
_refine_ls_weighting_scheme
;                    1/[\s^2^(F~o~^2^)+(g~1~P)^2^+g~2~P] where P =
[max(F~o~^2^,0)+2F~c~^2^]/3
;
_refine_ls_wR_factor_obs 0.0658
_reflns_number_observed 1796
_reflns_number_total 1823
_reflns_observed_criterion I>2\s(I)
_cod_data_source_file pt1032.cif
_cod_data_source_block pt1032a
_cod_original_cell_volume 519.98(11)
_cod_original_sg_symbol_Hall 'P 2y1'
_cod_original_sg_symbol_H-M 'P 21'
_cod_database_code 2005053

loop_
_symmetry_equiv_pos_as_xyz
x,y,z
-x,y+1/2,-z

loop_
_atom_site_label
_atom_site_fract_x
_atom_site_fract_y
_atom_site_fract_z
_atom_site_U_iso_or_equiv
C(1) -0.5779(3) .4773(2) -0.6549(2) .0290(10)
C(2) -0.5047(3) .5182(2) -0.7866(2) .0290(10)
N(3) -0.3463(2) .40810(10) -0.80540(10) .0240(10)
C(4) -0.4425(3) .2579(2) -0.8263(2) .0260(10)
C(5) -0.5191(3) .2163(2) -0.6958(2) .0290(10)
N(6) -0.6749(2) .3277(2) -0.67480(10) .0280(10)
C(1') .1048(2) .3610(2) -0.4015(2) .0270(10)
O(11') -.0590(2) .3588(2) -0.51620(10) .0500(10)
O(12') .2969(2) .3290(2) -0.39460(10) .0380(10)
C(2') .0716(2) .4078(2) -0.2529(2) .0240(10)
O(21') .2753(2) .42540(10) -0.13770(10) .0310(10)
C(3') -.0698(2) .2957(2) -0.2043(2) .0220(10)
O(31') .0288(2) .15560(10) -0.18690(10) .0300(10)
C(4') -0.1082(2) .3450(2) -.05790(10) .0220(10)
O(41') -0.2368(2) .45010(10) -.06650(10) .0310(10)
O(42') -.0096(2) .27440(10) .05890(10) .0310(10)
H(1A) -0.6757 .5486 -0.6383 .0350(10)
H(1B) -0.4381 .4765 -0.5618 .0350(10)
H(2B) -0.6344 .5286 -0.8788 .0340(10)
H(2A) -0.4317 .6135 -0.7826 .0340(10)
H(3B) -0.2286 .4135 -0.7206 .0290(10)
H(3A) -0.3108 .4349 -0.9018 .0290(10)
H(4B) -0.5806 .2578 -0.9184 .0320(10)
H(4A) -0.3297 .1827 -0.8419 .0320(10)
H(5B) -0.3884 .2088 -0.6027 .0340(10)
H(5A) -0.5932 .1233 -0.7190 .0340(10)
H(6B) -0.8010 .3295 -0.7600 .0340(10)
H(6A) -0.7118 .3106 -0.5993 .0340(10)
H(2') -0.0095 .5092 -0.2791 .0290(10)
H(21') .3846 .4043 -0.1585 .0370(10)
H(3') -0.2221 .2858 -0.2799 .0260(10)
H(31') .0656 .1400 -0.1003 .0360(10)

loop_
_geom_angle_atom_site_label_1
_geom_angle_atom_site_label_2
_geom_angle_atom_site_label_3
_geom_angle
_geom_angle_publ_flag
N(6) C(1) C(2) 110.79(12) no
N(3) C(2) C(1) 109.76(12) no
C(2) N(3) C(4) 111.61(11) no
N(3) C(4) C(5) 110.85(12) no
N(6) C(5) C(4) 110.24(12) no
C(5) N(6) C(1) 111.88(11) no
O(11') C(1') O(12') 126.13(14) no
O(11') C(1') C(2') 117.57(13) no
O(12') C(1') C(2') 116.30(12) no
O(21') C(2') C(3') 109.97(11) no
O(21') C(2') C(1') 111.00(11) no
C(3') C(2') C(1') 110.63(12) no
O(31') C(3') C(2') 110.62(11) no
O(31') C(3') C(4') 110.96(12) no
C(2') C(3') C(4') 110.51(11) no
O(42') C(4') O(41') 126.01(13) no
O(42') C(4') C(3') 116.54(13) no
O(41') C(4') C(3') 117.44(12) no

loop_
_geom_bond_atom_site_label_1
_geom_bond_atom_site_label_2
_geom_bond_distance
_geom_bond_publ_flag
C(1) N(6) 1.488(2) no
C(1) C(2) 1.502(2) no
C(2) N(3) 1.481(2) no
N(3) C(4) 1.491(2) no
C(4) C(5) 1.506(2) no
C(5) N(6) 1.484(2) no
C(1') O(11') 1.238(2) no
C(1') O(12') 1.250(2) no
C(1') C(2') 1.535(2) no
C(2') O(21') 1.411(2) no
C(2') C(3') 1.532(2) no
C(3') O(31') 1.414(2) no
C(3') C(4') 1.536(2) no
C(4') O(42') 1.252(2) no
C(4') O(41') 1.252(2) no
